data_1508801
loop_
_publ_author_name
'Fang, Chao'
'Paull, Daniel H.'
'Hethcox, J. Caleb'
'Shugrue, Christopher R.'
'Martin, Stephen F.'

_publ_section_title
;
 Enantioselective iodolactonization of disubstituted olefinic acids using
 a bifunctional catalyst.
;
_journal_issue 24
_journal_name_full 'Organic letters'
_journal_page_first 6290
_journal_page_last 6293
_journal_paper_doi 10.1021/ol3030555
_journal_volume 14
_journal_year 2012
_chemical_absolute_configuration ad
_chemical_formula_moiety 'C11 H11 I O2'
_chemical_formula_sum 'C11 H11 I O2'
_chemical_formula_weight 302.10
_chemical_name_systematic
;
 ?
;
_space_group_IT_number 4
_symmetry_cell_setting monoclinic
_symmetry_space_group_name_Hall 'P 2yb'
_symmetry_space_group_name_H-M 'P 1 21 1'
_atom_sites_solution_hydrogens geom
_atom_sites_solution_primary direct
_atom_sites_solution_secondary difmap
_audit_creation_method SHELXL-97
_cell_angle_alpha 90.00
_cell_angle_beta 102.835(3)
_cell_angle_gamma 90.00
_cell_formula_units_Z 4
_cell_length_a 8.3841(12)
_cell_length_b 12.058(2)
_cell_length_c 10.8793(15)
_cell_measurement_reflns_used 13373
_cell_measurement_temperature 100(2)
_cell_measurement_theta_max 27.5
_cell_measurement_theta_min 3.0
_cell_volume 1072.4(3)
_computing_cell_refinement 'CrystalClear (Rigaku Inc., 2008)'
_computing_data_collection 'CrystalClear (Rigaku Inc., 2008)'
_computing_data_reduction 'CrystalClear (Rigaku Inc., 2008)'
_computing_molecular_graphics 'XP SHELXTL/PC, Siemens Analytical'
_computing_structure_refinement 'XL SHELXTL/PC, Siemens Analytical'
_computing_structure_solution
;

SIR97 - Altomare A., Burla M.C., Camalli M., Cascarano G.L., Giacovazzo C., 
Guagliardi A., Moliterni A.G.G., Polidori G.,Spagna R.
;
_diffrn_ambient_temperature 100(2)
_diffrn_measured_fraction_theta_full 0.996
_diffrn_measured_fraction_theta_max 0.996
_diffrn_measurement_device_type 'Rigaku AFC-12 with Saturn 724+ CCD'
_diffrn_measurement_method \w-scans
_diffrn_radiation_monochromator graphite
_diffrn_radiation_source 'fine-focus sealed tube'
_diffrn_radiation_type MoK\a
_diffrn_radiation_wavelength 0.71075
_diffrn_reflns_av_R_equivalents 0.0261
_diffrn_reflns_av_sigmaI/netI 0.0263
_diffrn_reflns_limit_h_max 10
_diffrn_reflns_limit_h_min -10
_diffrn_reflns_limit_k_max 15
_diffrn_reflns_limit_k_min -15
_diffrn_reflns_limit_l_max 12
_diffrn_reflns_limit_l_min -14
_diffrn_reflns_number 13342
_diffrn_reflns_theta_full 27.48
_diffrn_reflns_theta_max 27.48
_diffrn_reflns_theta_min 3.01
_exptl_absorpt_coefficient_mu 2.957
_exptl_absorpt_correction_T_max 1.00
_exptl_absorpt_correction_T_min 0.632
_exptl_absorpt_correction_type multi-scan
_exptl_absorpt_process_details
;
Abscor. T. Higashi (2001). The Rigaku Corporation, Tokyo, Japan.
;
_exptl_crystal_colour colorless
_exptl_crystal_density_diffrn 1.871
_exptl_crystal_density_method 'not measured'
_exptl_crystal_description plates
_exptl_crystal_F_000 584
_exptl_crystal_size_max 0.34
_exptl_crystal_size_mid 0.18
_exptl_crystal_size_min 0.05
_refine_diff_density_max 0.368
_refine_diff_density_min -0.487
_refine_diff_density_rms 0.065
_refine_ls_abs_structure_details 'Flack H D (1983), Acta Cryst. A39, 876-881'
_refine_ls_abs_structure_Flack -0.014(10)
_refine_ls_extinction_method none
_refine_ls_goodness_of_fit_ref 1.038
_refine_ls_hydrogen_treatment constr
_refine_ls_matrix_type full
_refine_ls_number_parameters 253
_refine_ls_number_reflns 4812
_refine_ls_number_restraints 1
_refine_ls_restrained_S_all 1.038
_refine_ls_R_factor_all 0.0139
_refine_ls_R_factor_gt 0.0137
_refine_ls_shift/su_max 0.002
_refine_ls_shift/su_mean 0.000
_refine_ls_structure_factor_coef Fsqd
_refine_ls_weighting_details 'calc w=1/[\s^2^(Fo^2^)+(0.0186P)^2^+0.0668P] where P=(Fo^2^+2Fc^2^)/3'
_refine_ls_weighting_scheme calc
_refine_ls_wR_factor_gt 0.0365
_refine_ls_wR_factor_ref 0.0366
_reflns_number_gt 4773
_reflns_number_total 4812
_reflns_threshold_expression >2sigma(I)
_cod_data_source_file ol3030555_si_003.cif
_cod_data_source_block shelxl
_cod_depositor_comments
;
The following automatic conversions were performed:

'_symmetry_cell_setting' value 'Monoclinic' changed to 'monoclinic'
according to /home/saulius/struct/CIF-dictionaries/cif_core.dic
dictionary named 'cif_core.dic' version 2.4.2 from 2011-04-26.

Automatic conversion script
Id: cif_fix_values 1891 2012-01-12 08:04:46Z andrius 
;
_cod_original_sg_symbol_H-M P21
_cod_database_code 1508801

loop_
_symmetry_equiv_pos_as_xyz
'x, y, z'
'-x, y+1/2, -z'

loop_
_atom_site_label
_atom_site_type_symbol
_atom_site_fract_x
_atom_site_fract_y
_atom_site_fract_z
_atom_site_U_iso_or_equiv
_atom_site_adp_type
_atom_site_occupancy
_atom_site_symmetry_multiplicity
_atom_site_calc_flag
_atom_site_refinement_flags
C1 C 0.3758(2) 0.78333(16) 0.38660(18) 0.0134(4) Uani 1 1 d .
H1 H 0.3732 0.7065 0.4207 0.016 Uiso 1 1 calc R
C2 C 0.2495(2) 0.85713(17) 0.43142(19) 0.0168(4) Uani 1 1 d .
H2A H 0.2036 0.9137 0.3674 0.020 Uiso 1 1 calc R
H2B H 0.1590 0.8122 0.4504 0.020 Uiso 1 1 calc R
C3 C 0.3511(2) 0.91079(17) 0.55088(19) 0.0162(4) Uani 1 1 d .
H3A H 0.3191 0.9893 0.5572 0.019 Uiso 1 1 calc R
H3B H 0.3366 0.8707 0.6270 0.019 Uiso 1 1 calc R
C4 C 0.5246(3) 0.90239(16) 0.53669(19) 0.0150(4) Uani 1 1 d .
C5 C 0.3502(2) 0.77993(14) 0.24470(17) 0.0124(3) Uani 1 1 d .
H5 H 0.3506 0.8580 0.2139 0.015 Uiso 1 1 calc R
C6 C 0.1933(2) 0.72648(15) 0.17670(18) 0.0130(4) Uani 1 1 d .
C7 C 0.1319(2) 0.63017(19) 0.22329(17) 0.0162(4) Uani 1 1 d .
H7 H 0.1884 0.5983 0.3006 0.019 Uiso 1 1 calc R
C8 C -0.0112(2) 0.58205(19) 0.15584(18) 0.0180(4) Uani 1 1 d .
H8 H -0.0530 0.5179 0.1885 0.022 Uiso 1 1 calc R
C9 C -0.0941(3) 0.62561(19) 0.04194(18) 0.0191(4) Uani 1 1 d .
H9 H -0.1913 0.5914 -0.0038 0.023 Uiso 1 1 calc R
C10 C -0.0329(2) 0.72077(17) -0.0052(2) 0.0192(4) Uani 1 1 d .
H10 H -0.0886 0.7512 -0.0836 0.023 Uiso 1 1 calc R
C11 C 0.1092(2) 0.77108(16) 0.06241(18) 0.0157(4) Uani 1 1 d .
H11 H 0.1492 0.8362 0.0304 0.019 Uiso 1 1 calc R
C12 C 0.3689(2) 0.50329(16) 0.85257(19) 0.0149(4) Uani 1 1 d .
H12 H 0.3455 0.4460 0.7844 0.018 Uiso 1 1 calc R
C13 C 0.2482(2) 0.48976(17) 0.94081(19) 0.0178(4) Uani 1 1 d .
H13A H 0.2202 0.5625 0.9725 0.021 Uiso 1 1 calc R
H13B H 0.1463 0.4524 0.8968 0.021 Uiso 1 1 calc R
C14 C 0.3429(3) 0.41842(17) 1.04735(19) 0.0168(4) Uani 1 1 d .
H14A H 0.3246 0.4439 1.1296 0.020 Uiso 1 1 calc R
H14B H 0.3094 0.3398 1.0350 0.020 Uiso 1 1 calc R
C15 C 0.5194(3) 0.43241(15) 1.04163(18) 0.0148(4) Uani 1 1 d .
C16 C 0.3621(2) 0.61800(14) 0.79465(17) 0.0135(4) Uani 1 1 d .
H16 H 0.3711 0.6739 0.8637 0.016 Uiso 1 1 calc R
C17 C 0.2048(2) 0.63862(17) 0.69961(17) 0.0147(3) Uani 1 1 d .
C18 C 0.1093(3) 0.73071(17) 0.71476(19) 0.0160(4) Uani 1 1 d .
H18 H 0.1458 0.7800 0.7834 0.019 Uiso 1 1 calc R
C19 C -0.0383(2) 0.75061(19) 0.63026(19) 0.0191(4) Uani 1 1 d .
H19 H -0.1025 0.8131 0.6416 0.023 Uiso 1 1 calc R
C20 C -0.0924(2) 0.6794(2) 0.5293(2) 0.0224(5) Uani 1 1 d .
H20 H -0.1933 0.6931 0.4715 0.027 Uiso 1 1 calc R
C21 C 0.0024(3) 0.5879(2) 0.51343(19) 0.0206(4) Uani 1 1 d .
H21 H -0.0339 0.5392 0.4442 0.025 Uiso 1 1 calc R
C22 C 0.1493(2) 0.56753(17) 0.59796(18) 0.0178(4) Uani 1 1 d .
H22 H 0.2127 0.5046 0.5866 0.021 Uiso 1 1 calc R
O1 O 0.53372(17) 0.83468(12) 0.43831(12) 0.0148(3) Uani 1 1 d .
O2 O 0.64513(19) 0.94618(13) 0.59782(13) 0.0194(3) Uani 1 1 d .
O3 O 0.52950(16) 0.48417(11) 0.93265(13) 0.0137(3) Uani 1 1 d .
O4 O 0.64058(19) 0.40394(12) 1.11637(14) 0.0199(3) Uani 1 1 d .
I1 I 0.556398(13) 0.692259(7) 0.193669(11) 0.01419(4) Uani 1 1 d .
I2 I 0.572193(13) 0.639592(9) 0.706673(10) 0.01442(4) Uani 1 1 d .

loop_
_atom_site_aniso_label
_atom_site_aniso_U_11
_atom_site_aniso_U_22
_atom_site_aniso_U_33
_atom_site_aniso_U_23
_atom_site_aniso_U_13
_atom_site_aniso_U_12
C1 0.0107(8) 0.0175(8) 0.0123(9) -0.0015(7) 0.0030(7) -0.0016(7)
C2 0.0137(9) 0.0220(9) 0.0154(10) -0.0028(8) 0.0048(8) -0.0016(8)
C3 0.0164(10) 0.0178(9) 0.0146(10) -0.0027(8) 0.0037(8) -0.0005(7)
C4 0.0197(11) 0.0137(9) 0.0112(10) 0.0005(7) 0.0025(8) 0.0008(8)
C5 0.0128(8) 0.0117(7) 0.0128(9) -0.0004(6) 0.0032(7) 0.0010(6)
C6 0.0122(8) 0.0157(8) 0.0118(9) -0.0020(7) 0.0040(7) 0.0009(7)
C7 0.0171(9) 0.0179(8) 0.0130(9) 0.0020(8) 0.0022(7) 0.0016(9)
C8 0.0162(9) 0.0210(9) 0.0174(10) 0.0002(9) 0.0053(8) -0.0018(9)
C9 0.0123(8) 0.0271(11) 0.0176(10) -0.0068(9) 0.0027(7) -0.0009(8)
C10 0.0137(9) 0.0301(11) 0.0136(10) 0.0017(8) 0.0027(8) 0.0069(8)
C11 0.0159(9) 0.0175(9) 0.0147(9) 0.0027(7) 0.0058(8) 0.0031(7)
C12 0.0110(9) 0.0175(9) 0.0152(10) 0.0003(8) 0.0010(7) -0.0002(7)
C13 0.0133(9) 0.0211(9) 0.0198(10) 0.0040(8) 0.0052(8) -0.0009(7)
C14 0.0174(10) 0.0181(9) 0.0158(10) 0.0028(8) 0.0055(8) 0.0006(8)
C15 0.0187(10) 0.0109(9) 0.0146(10) -0.0006(8) 0.0037(8) 0.0016(7)
C16 0.0122(8) 0.0153(8) 0.0137(9) -0.0006(6) 0.0043(7) -0.0003(6)
C17 0.0111(8) 0.0197(8) 0.0138(8) 0.0053(8) 0.0038(7) -0.0027(8)
C18 0.0151(9) 0.0196(9) 0.0135(9) 0.0013(7) 0.0036(7) -0.0019(8)
C19 0.0148(9) 0.0212(9) 0.0213(11) 0.0039(9) 0.0040(8) 0.0025(9)
C20 0.0118(9) 0.0366(13) 0.0175(10) 0.0055(10) 0.0004(8) -0.0054(9)
C21 0.0169(10) 0.0300(10) 0.0149(10) -0.0048(9) 0.0038(8) -0.0077(9)
C22 0.0146(9) 0.0222(10) 0.0175(10) -0.0023(8) 0.0058(8) -0.0011(8)
O1 0.0118(7) 0.0184(7) 0.0135(7) -0.0048(6) 0.0016(5) -0.0019(5)
O2 0.0164(7) 0.0238(7) 0.0169(7) -0.0043(6) 0.0011(6) -0.0055(6)
O3 0.0111(6) 0.0155(6) 0.0139(6) 0.0026(5) 0.0013(5) 0.0013(5)
O4 0.0196(8) 0.0208(7) 0.0180(8) 0.0038(6) 0.0013(6) 0.0046(6)
I1 0.01273(6) 0.01508(6) 0.01473(7) -0.00243(5) 0.00297(5) 0.00113(5)
I2 0.01122(6) 0.01745(6) 0.01426(6) 0.00279(5) 0.00211(4) -0.00116(5)

loop_
_atom_type_symbol
_atom_type_description
_atom_type_scat_dispersion_real
_atom_type_scat_dispersion_imag
_atom_type_scat_source
C C 0.0033 0.0016 'International Tables Vol C Tables 4.2.6.8 and 6.1.1.4'
H H 0.0000 0.0000 'International Tables Vol C Tables 4.2.6.8 and 6.1.1.4'
O O 0.0106 0.0060 'International Tables Vol C Tables 4.2.6.8 and 6.1.1.4'
I I -0.4742 1.8119 'International Tables Vol C Tables 4.2.6.8 and 6.1.1.4'

loop_
_geom_angle_atom_site_label_1
_geom_angle_atom_site_label_2
_geom_angle_atom_site_label_3
_geom_angle
O1 C1 C5 108.48(14)
O1 C1 C2 105.17(15)
C5 C1 C2 112.73(16)
O1 C1 H1 110.1
C5 C1 H1 110.1
C2 C1 H1 110.1
C3 C2 C1 102.73(16)
C3 C2 H2A 111.2
C1 C2 H2A 111.2
C3 C2 H2B 111.2
C1 C2 H2B 111.2
H2A C2 H2B 109.1
C4 C3 C2 104.70(16)
C4 C3 H3A 110.8
C2 C3 H3A 110.8
C4 C3 H3B 110.8
C2 C3 H3B 110.8
H3A C3 H3B 108.9
O2 C4 O1 120.8(2)
O2 C4 C3 128.97(19)
O1 C4 C3 110.27(17)
C6 C5 C1 115.13(15)
C6 C5 I1 108.70(11)
C1 C5 I1 109.22(12)
C6 C5 H5 107.9
C1 C5 H5 107.9
I1 C5 H5 107.9
C11 C6 C7 119.11(17)
C11 C6 C5 119.15(17)
C7 C6 C5 121.70(17)
C8 C7 C6 119.76(19)
C8 C7 H7 120.1
C6 C7 H7 120.1
C9 C8 C7 121.2(2)
C9 C8 H8 119.4
C7 C8 H8 119.4
C8 C9 C10 119.2(2)
C8 C9 H9 120.4
C10 C9 H9 120.4
C11 C10 C9 120.23(19)
C11 C10 H10 119.9
C9 C10 H10 119.9
C10 C11 C6 120.45(18)
C10 C11 H11 119.8
C6 C11 H11 119.8
O3 C12 C16 109.82(15)
O3 C12 C13 104.95(15)
C16 C12 C13 112.58(16)
O3 C12 H12 109.8
C16 C12 H12 109.8
C13 C12 H12 109.8
C14 C13 C12 103.25(16)
C14 C13 H13A 111.1
C12 C13 H13A 111.1
C14 C13 H13B 111.1
C12 C13 H13B 111.1
H13A C13 H13B 109.1
C15 C14 C13 104.93(16)
C15 C14 H14A 110.8
C13 C14 H14A 110.8
C15 C14 H14B 110.8
C13 C14 H14B 110.8
H14A C14 H14B 108.8
O4 C15 O3 120.93(19)
O4 C15 C14 129.17(19)
O3 C15 C14 109.89(16)
C17 C16 C12 112.51(16)
C17 C16 I2 110.23(12)
C12 C16 I2 109.22(12)
C17 C16 H16 108.3
C12 C16 H16 108.3
I2 C16 H16 108.3
C22 C17 C18 118.81(17)
C22 C17 C16 122.04(18)
C18 C17 C16 119.14(17)
C19 C18 C17 120.53(19)
C19 C18 H18 119.7
C17 C18 H18 119.7
C20 C19 C18 120.2(2)
C20 C19 H19 119.9
C18 C19 H19 119.9
C19 C20 C21 119.53(19)
C19 C20 H20 120.2
C21 C20 H20 120.2
C22 C21 C20 120.4(2)
C22 C21 H21 119.8
C20 C21 H21 119.8
C21 C22 C17 120.54(19)
C21 C22 H22 119.7
C17 C22 H22 119.7
C4 O1 C1 110.71(15)
C15 O3 C12 111.55(15)

loop_
_geom_bond_atom_site_label_1
_geom_bond_atom_site_label_2
_geom_bond_distance
C1 O1 1.456(2)
C1 C5 1.511(3)
C1 C2 1.543(3)
C1 H1 1.0000
C2 C3 1.530(3)
C2 H2A 0.9900
C2 H2B 0.9900
C3 C4 1.500(3)
C3 H3A 0.9900
C3 H3B 0.9900
C4 O2 1.202(3)
C4 O1 1.362(2)
C5 C6 1.504(2)
C5 I1 2.2004(17)
C5 H5 1.0000
C6 C11 1.394(3)
C6 C7 1.409(3)
C7 C8 1.387(3)
C7 H7 0.9500
C8 C9 1.383(3)
C8 H8 0.9500
C9 C10 1.400(3)
C9 H9 0.9500
C10 C11 1.393(3)
C10 H10 0.9500
C11 H11 0.9500
C12 O3 1.450(2)
C12 C16 1.516(2)
C12 C13 1.551(3)
C12 H12 1.0000
C13 C14 1.518(3)
C13 H13A 0.9900
C13 H13B 0.9900
C14 C15 1.504(3)
C14 H14A 0.9900
C14 H14B 0.9900
C15 O4 1.202(2)
C15 O3 1.359(2)
C16 C17 1.505(2)
C16 I2 2.1990(17)
C16 H16 1.0000
C17 C22 1.395(3)
C17 C18 1.400(3)
C18 C19 1.389(3)
C18 H18 0.9500
C19 C20 1.388(3)
C19 H19 0.9500
C20 C21 1.393(3)
C20 H20 0.9500
C21 C22 1.386(3)
C21 H21 0.9500
C22 H22 0.9500

loop_
_geom_torsion_atom_site_label_1
_geom_torsion_atom_site_label_2
_geom_torsion_atom_site_label_3
_geom_torsion_atom_site_label_4
_geom_torsion
O1 C1 C2 C3 -25.14(19)
C5 C1 C2 C3 -143.16(16)
C1 C2 C3 C4 21.7(2)
C2 C3 C4 O2 168.7(2)
C2 C3 C4 O1 -10.9(2)
O1 C1 C5 C6 178.62(14)
C2 C1 C5 C6 -65.3(2)
O1 C1 C5 I1 56.04(16)
C2 C1 C5 I1 172.08(12)
C1 C5 C6 C11 142.01(18)
I1 C5 C6 C11 -95.13(17)
C1 C5 C6 C7 -40.3(2)
I1 C5 C6 C7 82.61(19)
C11 C6 C7 C8 -0.6(3)
C5 C6 C7 C8 -178.38(18)
C6 C7 C8 C9 1.2(3)
C7 C8 C9 C10 -0.7(3)
C8 C9 C10 C11 -0.4(3)
C9 C10 C11 C6 0.9(3)
C7 C6 C11 C10 -0.4(3)
C5 C6 C11 C10 177.42(17)
O3 C12 C13 C14 -22.90(19)
C16 C12 C13 C14 -142.32(17)
C12 C13 C14 C15 20.7(2)
C13 C14 C15 O4 169.2(2)
C13 C14 C15 O3 -11.5(2)
O3 C12 C16 C17 173.85(15)
C13 C12 C16 C17 -69.6(2)
O3 C12 C16 I2 51.11(17)
C13 C12 C16 I2 167.65(13)
C12 C16 C17 C22 -54.1(2)
I2 C16 C17 C22 68.07(19)
C12 C16 C17 C18 124.59(19)
I2 C16 C17 C18 -113.23(16)
C22 C17 C18 C19 0.2(3)
C16 C17 C18 C19 -178.52(17)
C17 C18 C19 C20 -0.3(3)
C18 C19 C20 C21 0.0(3)
C19 C20 C21 C22 0.3(3)
C20 C21 C22 C17 -0.4(3)
C18 C17 C22 C21 0.1(3)
C16 C17 C22 C21 178.83(18)
O2 C4 O1 C1 174.59(18)
C3 C4 O1 C1 -5.8(2)
C5 C1 O1 C4 140.75(15)
C2 C1 O1 C4 19.9(2)
O4 C15 O3 C12 175.60(18)
C14 C15 O3 C12 -3.7(2)
C16 C12 O3 C15 138.30(15)
C13 C12 O3 C15 17.06(19)

loop_
_cod_related_entry_id
_cod_related_entry_code
_cod_related_entry_database
1 30652080 ChemSpider
